data_7227210
loop_
_publ_author_name
'Quesada-Moreno, Mar\'ia M'
'Avil\'es-Moreno, Juan Ram\'on'
'L\'opez-Gonz\'alez, Juan Jes\'us'
'Jacob, Kane'
'Vendier, Laure'
'Etienne, Michel'
'Alkorta, Ibon'
'Elguero, Jos\'e'
'Claramunt, Rosa M.'

_publ_section_title
;
 Supramolecular organization of perfluorinated 1H-indazoles in the solid
 state using X-ray crystallography, SSNMR and sensitive (VCD) and non
 sensitive (MIR, FIR and Raman) to chirality vibrational spectroscopies.
;
_journal_issue 2
_journal_name_full 'Physical chemistry chemical physics : PCCP'
_journal_page_first 1632
_journal_page_last 1643
_journal_paper_doi 10.1039/c6cp04940k
_journal_volume 19
_journal_year 2017
_chemical_absolute_configuration ad
_chemical_formula_moiety 'C9 H1 F9 N2'
_chemical_formula_sum 'C9 H F9 N2'
_chemical_formula_weight 308.10
_space_group_IT_number 145
_symmetry_cell_setting trigonal
_symmetry_space_group_name_Hall 'P 32'
_symmetry_space_group_name_H-M 'P 32'
_atom_sites_solution_hydrogens difmap
_atom_sites_solution_primary direct
_audit_update_record
;
2016-10-24 deposited with the CCDC.
2016-11-30 downloaded from the CCDC.
;
_cell_angle_alpha 90
_cell_angle_beta 90
_cell_angle_gamma 120
_cell_formula_units_Z 3
_cell_length_a 12.3863(7)
_cell_length_b 12.3863(7)
_cell_length_c 5.5727(3)
_cell_measurement_reflns_used 9865
_cell_measurement_temperature 100
_cell_measurement_theta_max 72
_cell_measurement_theta_min 4
_cell_volume 740.42(7)
_computing_cell_refinement 'Apex2 (Bruker AXS, 2006)'
_computing_data_collection 'Apex2 (Bruker AXS, 2006)'
_computing_data_reduction 'Apex2 (Bruker AXS, 2006)'
_computing_publication_material 'CRYSTALS (Betteridge et al., 2003)'
_computing_structure_refinement 'CRYSTALS (Betteridge et al., 2003)'
_computing_structure_solution 'SIR92 (Altomare et al., 1994)'
_diffrn_ambient_temperature 100
_diffrn_measured_fraction_theta_full 0.998
_diffrn_measured_fraction_theta_max 0.998
_diffrn_measurement_device Area
_diffrn_measurement_device_type 'Bruker Kappa Apex2'
_diffrn_measurement_method '\f & \w scans'
_diffrn_radiation_monochromator graphite
_diffrn_radiation_type 'Cu K\a'
_diffrn_radiation_wavelength 1.54180
_diffrn_reflns_av_R_equivalents 0.056
_diffrn_reflns_limit_h_max 15
_diffrn_reflns_limit_h_min -15
_diffrn_reflns_limit_k_max 15
_diffrn_reflns_limit_k_min -15
_diffrn_reflns_limit_l_max 6
_diffrn_reflns_limit_l_min -6
_diffrn_reflns_number 16067
_diffrn_reflns_theta_full 72.292
_diffrn_reflns_theta_max 72.292
_diffrn_reflns_theta_min 4.121
_diffrn_standards_number 0
_exptl_absorpt_coefficient_mu 2.284
_exptl_absorpt_correction_T_max 0.80
_exptl_absorpt_correction_T_min 0.41
_exptl_absorpt_correction_type multi-scan
_exptl_absorpt_process_details 'SADABS (Siemens, 1996)'
_exptl_crystal_colour colourless
_exptl_crystal_density_diffrn 2.073
_exptl_crystal_density_method 'not measured'
_exptl_crystal_description stick
_exptl_crystal_F_000 450
_exptl_crystal_size_max 0.250
_exptl_crystal_size_mid 0.200
_exptl_crystal_size_min 0.100
_refine_diff_density_max 0.24
_refine_diff_density_min -0.26
_refine_ls_abs_structure_details 'Flack (1983), 952 Friedel-pairs'
_refine_ls_abs_structure_Flack 0.22(10)
_refine_ls_extinction_method None
_refine_ls_goodness_of_fit_ref 0.9188
_refine_ls_hydrogen_treatment noref
_refine_ls_matrix_type full
_refine_ls_number_parameters 182
_refine_ls_number_reflns 1919
_refine_ls_number_restraints 1
_refine_ls_R_factor_all 0.0278
_refine_ls_R_factor_gt 0.0276
_refine_ls_shift/su_max 0.0074740
_refine_ls_shift/su_mean 0.0006432
_refine_ls_structure_factor_coef Fsqd
_refine_ls_weighting_details
;
 Method= Modified Sheldrick 
 w=1/[\s^2^(F^2^) + ( 0.05P)^2^ + 0.42P] 
 ,where P=(max(Fo^2^,0) + 2Fc^2^)/3 
;
_refine_ls_weighting_scheme calc
_refine_ls_wR_factor_all 0.0688
_refine_ls_wR_factor_gt 0.0686
_refine_ls_wR_factor_ref 0.0688
_reflns_limit_h_max 7
_reflns_limit_h_min -15
_reflns_limit_k_max 15
_reflns_limit_k_min 0
_reflns_limit_l_max 6
_reflns_limit_l_min -6
_reflns_number_gt 1904
_reflns_number_total 1926
_reflns_threshold_expression I>2.0\s(I)
_cod_data_source_file c6cp04940k2.cif
_cod_data_source_block CF2CF3microCu
_cod_depositor_comments 'Adding full bibliography for 7227208--7227210.cif.'
_cod_original_sg_symbol_H-M 'P 32 '
_cod_original_formula_sum 'C9 H1 F9 N2'
_cod_database_code 7227210

loop_
_symmetry_equiv_pos_as_xyz
x,y,z
-y,x-y,z+2/3
-x+y,-x,z+1/3

loop_
_atom_site_label
_atom_site_type_symbol
_atom_site_fract_x
_atom_site_fract_y
_atom_site_fract_z
_atom_site_U_iso_or_equiv
_atom_site_occupancy
_atom_site_adp_type
F1 F 0.32672(10) 0.42085(10) 0.9813(2) 0.0194 1.0000 Uani
F2 F 0.50513(10) 0.50765(10) 1.3410(2) 0.0196 1.0000 Uani
C3 C 0.45773(17) 0.40788(17) 1.4850(3) 0.0149 1.0000 Uani
C4 C 0.52705(17) 0.40412(18) 1.6714(4) 0.0153 1.0000 Uani
F5 F 0.64110(10) 0.49959(10) 1.7154(2) 0.0213 1.0000 Uani
C6 C 0.47992(17) 0.30001(18) 1.8263(3) 0.0154 1.0000 Uani
F7 F 0.55190(11) 0.30508(11) 2.0092(2) 0.0218 1.0000 Uani
F8 F 0.12870(11) 0.28126(11) 0.9496(2) 0.0225 1.0000 Uani
F9 F 0.26955(12) 0.52182(12) 1.3688(2) 0.0276 1.0000 Uani
F10 F 0.31709(11) 0.10283(10) 1.9467(2) 0.0211 1.0000 Uani
F11 F 0.18072(13) 0.51941(12) 1.0352(3) 0.0295 1.0000 Uani
N12 N 0.13908(14) 0.16412(14) 1.3455(3) 0.0151 1.0000 Uani
N13 N 0.17485(14) 0.12061(14) 1.5328(3) 0.0158 1.0000 Uani
F14 F 0.07473(12) 0.38844(13) 1.3147(3) 0.0310 1.0000 Uani
C1 C 0.33683(16) 0.30716(16) 1.4504(3) 0.0133 1.0000 Uani
C7 C 0.21946(16) 0.35421(18) 1.1072(3) 0.0155 1.0000 Uani
C2 C 0.29286(16) 0.20303(16) 1.6027(3) 0.0137 1.0000 Uani
C10 C 0.18529(18) 0.44890(18) 1.2086(4) 0.0191 1.0000 Uani
C5 C 0.23396(16) 0.27588(16) 1.2938(3) 0.0133 1.0000 Uani
C8 C 0.36369(17) 0.19966(17) 1.7944(3) 0.0152 1.0000 Uani
H1 H 0.1240 0.0452 1.5683 0.0500 1.0000 Uiso

loop_
_atom_site_aniso_label
_atom_site_aniso_U_11
_atom_site_aniso_U_22
_atom_site_aniso_U_33
_atom_site_aniso_U_23
_atom_site_aniso_U_13
_atom_site_aniso_U_12
F1 0.0191(6) 0.0189(5) 0.0222(6) 0.0059(5) 0.0079(5) 0.0110(4)
F2 0.0145(5) 0.0138(5) 0.0244(6) 0.0047(4) 0.0020(4) 0.0025(4)
C3 0.0118(8) 0.0127(8) 0.0192(9) 0.0003(7) 0.0039(7) 0.0054(7)
C4 0.0102(8) 0.0156(8) 0.0191(9) -0.0041(7) 0.0007(7) 0.0057(7)
F5 0.0099(5) 0.0201(6) 0.0262(6) -0.0045(4) -0.0021(4) 0.0019(5)
C6 0.0150(9) 0.0197(9) 0.0164(9) -0.0028(7) -0.0017(7) 0.0124(8)
F7 0.0195(6) 0.0268(6) 0.0215(6) -0.0020(5) -0.0058(5) 0.0134(5)
F8 0.0220(6) 0.0207(6) 0.0233(6) -0.0045(5) -0.0084(5) 0.0097(5)
F9 0.0319(7) 0.0214(6) 0.0339(8) -0.0100(5) -0.0080(5) 0.0166(5)
F10 0.0243(6) 0.0167(5) 0.0244(6) 0.0058(4) 0.0012(5) 0.0119(5)
F11 0.0387(8) 0.0276(7) 0.0343(7) 0.0061(6) 0.0000(6) 0.0256(6)
N12 0.0120(7) 0.0133(7) 0.0212(9) -0.0016(6) -0.0016(6) 0.0071(6)
N13 0.0120(7) 0.0091(7) 0.0254(9) 0.0013(6) -0.0009(6) 0.0045(6)
F14 0.0227(6) 0.0324(7) 0.0443(8) 0.0046(6) 0.0117(6) 0.0185(6)
C1 0.0118(8) 0.0119(8) 0.0181(9) -0.0011(7) 0.0013(7) 0.0074(7)
C7 0.0113(8) 0.0161(8) 0.0187(10) -0.0021(7) -0.0003(7) 0.0065(7)
C2 0.0121(8) 0.0102(8) 0.0202(9) -0.0002(7) 0.0019(7) 0.0067(7)
C10 0.0182(9) 0.0182(9) 0.0249(10) 0.0028(8) 0.0012(8) 0.0121(8)
C5 0.0105(8) 0.0100(8) 0.0197(9) -0.0019(7) -0.0004(6) 0.0054(7)
C8 0.0183(8) 0.0138(8) 0.0173(9) 0.0013(7) 0.0023(7) 0.0109(7)

loop_
_atom_type_symbol
_atom_type_scat_dispersion_real
_atom_type_scat_dispersion_imag
_atom_type_scat_Cromer_Mann_a1
_atom_type_scat_Cromer_Mann_b1
_atom_type_scat_Cromer_Mann_a2
_atom_type_scat_Cromer_Mann_b2
_atom_type_scat_Cromer_Mann_a3
_atom_type_scat_Cromer_Mann_b3
_atom_type_scat_Cromer_Mann_a4
_atom_type_scat_Cromer_Mann_b4
_atom_type_scat_Cromer_Mann_c
_atom_type_scat_source
C 0.0181 0.0091 2.3100 20.8439 1.0200 10.2075 1.5886 0.5687 0.8650 51.6512 0.2156 'International Tables Vol C 4.2.6.8 and 6.1.1.4'
H 0.0000 0.0000 0.4930 10.5109 0.3229 26.1257 0.1402 3.1424 0.0408 57.7998 0.0030 'International Tables Vol C 4.2.6.8 and 6.1.1.4'
N 0.0311 0.0180 12.2126 0.0057 3.1322 9.8933 2.0125 28.9975 1.1663 0.5826 -11.5290 'International Tables Vol C 4.2.6.8 and 6.1.1.4'
F 0.0727 0.0534 3.5392 10.2825 2.6412 4.2944 1.5170 0.2615 1.0243 26.1476 0.2776 'International Tables Vol C 4.2.6.8 and 6.1.1.4'

loop_
_geom_angle_atom_site_label_1
_geom_angle_atom_site_label_2
_geom_angle_atom_site_label_3
_geom_angle
_geom_angle_publ_flag
F2 C3 C4 119.70(16) yes
F2 C3 C1 121.30(16) yes
C4 C3 C1 118.99(17) yes
C3 C4 F5 121.00(17) yes
C3 C4 C6 121.12(17) yes
F5 C4 C6 117.87(16) yes
C4 C6 F7 117.53(16) yes
C4 C6 C8 121.22(17) yes
F7 C6 C8 121.22(17) yes
N13 N12 C5 106.82(15) yes
N12 N13 C2 111.57(15) yes
N12 N13 H1 114.2 no
C2 N13 H1 133.6 no
C3 C1 C2 118.98(17) yes
C3 C1 C5 137.36(17) yes
C2 C1 C5 103.65(15) yes
F1 C7 F8 107.69(15) yes
F1 C7 C10 106.54(15) yes
F8 C7 C10 107.06(14) yes
F1 C7 C5 110.86(14) yes
F8 C7 C5 110.33(15) yes
C10 C7 C5 114.06(16) yes
C1 C2 N13 107.14(16) yes
C1 C2 C8 121.88(16) yes
N13 C2 C8 130.86(17) yes
C7 C10 F14 109.44(15) yes
C7 C10 F9 110.08(15) yes
F14 C10 F9 108.86(17) yes
C7 C10 F11 110.70(17) yes
F14 C10 F11 109.00(16) yes
F9 C10 F11 108.72(16) yes
C7 C5 C1 129.04(16) yes
C7 C5 N12 119.91(16) yes
C1 C5 N12 110.82(16) yes
C2 C8 F10 120.99(16) yes
C2 C8 C6 117.73(17) yes
F10 C8 C6 121.23(17) yes

loop_
_geom_bond_atom_site_label_1
_geom_bond_atom_site_label_2
_geom_bond_distance
_geom_bond_publ_flag
F1 C7 1.357(2) yes
F2 C3 1.338(2) yes
C3 C4 1.363(3) yes
C3 C1 1.403(3) yes
C4 F5 1.336(2) yes
C4 C6 1.413(3) yes
C6 F7 1.335(2) yes
C6 C8 1.364(3) yes
F8 C7 1.355(2) yes
F9 C10 1.326(2) yes
F10 C8 1.342(2) yes
F11 C10 1.323(2) yes
N12 N13 1.347(2) yes
N12 C5 1.324(2) yes
N13 C2 1.356(2) yes
N13 H1 0.848 no
F14 C10 1.327(2) yes
C1 C2 1.406(2) yes
C1 C5 1.429(2) yes
C7 C10 1.540(2) yes
C7 C5 1.493(3) yes
C2 C8 1.396(3) yes

loop_
_geom_hbond_atom_site_label_D
_geom_hbond_atom_site_label_H
_geom_hbond_atom_site_label_A
_geom_hbond_site_symmetry_A
_geom_hbond_angle_DHA
_geom_hbond_distance_DH
_geom_hbond_distance_HA
_geom_hbond_distance_DA
_geom_hbond_publ_flag
N13 H1 N12 3_555 170.55(11) 0.848 2.073 2.913(3) yes
